data_1507643
loop_
_publ_author_name
'Pan, Ende'
'Jamison, Matthew'
'Yousufuddin, Muhammed'
'Macmillan, John B.'

_publ_section_title
;
 Ammosamide D, an Oxidatively Ring Opened Ammosamide Analog from a
 Marine-Derived Streptomyces variabilis.
;
_journal_issue 9
_journal_name_full 'Organic letters'
_journal_page_first 2390
_journal_page_last 2393
_journal_paper_doi 10.1021/ol300806e
_journal_volume 14
_journal_year 2012
_chemical_formula_moiety 'C12 H9 Cl N4 O4, 3(H2 O)'
_chemical_formula_sum 'C12 H15 Cl N4 O7'
_chemical_formula_weight 362.73
_space_group_IT_number 2
_symmetry_cell_setting triclinic
_symmetry_space_group_name_Hall '-P 1'
_symmetry_space_group_name_H-M 'P -1'
_atom_sites_solution_hydrogens geom
_atom_sites_solution_primary direct
_atom_sites_solution_secondary difmap
_audit_creation_method SHELXL-97
_audit_update_record
;
2012-03-23 # Formatted by publCIF
;
_cell_angle_alpha 92.607(1)
_cell_angle_beta 94.560(2)
_cell_angle_gamma 94.160(1)
_cell_formula_units_Z 2
_cell_length_a 7.4256(10)
_cell_length_b 9.7072(13)
_cell_length_c 10.5790(14)
_cell_measurement_reflns_used 5521
_cell_measurement_temperature 100(2)
_cell_measurement_theta_max 28.28
_cell_measurement_theta_min 2.76
_cell_volume 757.13(18)
_computing_cell_refinement 'Bruker SMART'
_computing_data_collection 'Bruker SMART'
_computing_data_reduction 'Bruker SAINT'
_computing_molecular_graphics 'Bruker SHELXTL'
_computing_publication_material 'Bruker SHELXTL'
_computing_structure_refinement 'SHELXL-97 (Sheldrick, 1997)'
_computing_structure_solution 'SHELXS-97 (Sheldrick, 1990)'
_diffrn_ambient_temperature 100(2)
_diffrn_measured_fraction_theta_full 0.986
_diffrn_measured_fraction_theta_max 0.986
_diffrn_measurement_device_type 'CCD area detector'
_diffrn_measurement_method 'phi and omega scans'
_diffrn_radiation_monochromator graphite
_diffrn_radiation_source 'fine-focus sealed tube'
_diffrn_radiation_type MoK\a
_diffrn_radiation_wavelength 0.71073
_diffrn_reflns_av_R_equivalents 0.0655
_diffrn_reflns_av_sigmaI/netI 0.0525
_diffrn_reflns_limit_h_max 9
_diffrn_reflns_limit_h_min -9
_diffrn_reflns_limit_k_max 12
_diffrn_reflns_limit_k_min -12
_diffrn_reflns_limit_l_max 14
_diffrn_reflns_limit_l_min -14
_diffrn_reflns_number 7430
_diffrn_reflns_theta_full 28.28
_diffrn_reflns_theta_max 28.28
_diffrn_reflns_theta_min 1.93
_exptl_absorpt_coefficient_mu 0.299
_exptl_absorpt_correction_type none
_exptl_crystal_colour red
_exptl_crystal_density_diffrn 1.591
_exptl_crystal_density_method 'not measured'
_exptl_crystal_description prism
_exptl_crystal_F_000 376
_exptl_crystal_size_max 0.35
_exptl_crystal_size_mid 0.25
_exptl_crystal_size_min 0.10
_refine_diff_density_max 0.503
_refine_diff_density_min -0.312
_refine_diff_density_rms 0.072
_refine_ls_extinction_method none
_refine_ls_goodness_of_fit_ref 1.067
_refine_ls_hydrogen_treatment mixed
_refine_ls_matrix_type full
_refine_ls_number_parameters 277
_refine_ls_number_reflns 3696
_refine_ls_number_restraints 0
_refine_ls_restrained_S_all 1.067
_refine_ls_R_factor_all 0.0414
_refine_ls_R_factor_gt 0.0394
_refine_ls_shift/su_max 0.001
_refine_ls_shift/su_mean 0.000
_refine_ls_structure_factor_coef Fsqd
_refine_ls_weighting_details 'calc w=1/[\s^2^(Fo^2^)+(0.0639P)^2^+0.1904P] where P=(Fo^2^+2Fc^2^)/3'
_refine_ls_weighting_scheme calc
_refine_ls_wR_factor_gt 0.1102
_refine_ls_wR_factor_ref 0.1122
_reflns_number_gt 3398
_reflns_number_total 3696
_reflns_threshold_expression >2sigma(I)
_cod_data_source_file ol300806e_si_002.cif
_cod_data_source_block macmillm
_cod_original_sg_symbol_H-M P-1
_cod_database_code 1507643

loop_
_symmetry_equiv_pos_as_xyz
'x, y, z'
'-x, -y, -z'

loop_
_atom_site_label
_atom_site_type_symbol
_atom_site_fract_x
_atom_site_fract_y
_atom_site_fract_z
_atom_site_U_iso_or_equiv
_atom_site_adp_type
_atom_site_occupancy
_atom_site_symmetry_multiplicity
_atom_site_calc_flag
Cl1 Cl 1.10721(4) 0.20705(3) 0.80381(3) 0.01852(11) Uani 1 1 d
O1 O 1.03547(13) 0.71737(10) 0.88452(9) 0.0217(2) Uani 1 1 d
O2 O 1.22425(12) 0.49070(10) 0.90916(9) 0.0215(2) Uani 1 1 d
O3 O 0.15378(12) 0.62205(10) 0.58028(9) 0.0215(2) Uani 1 1 d
O4 O 0.80442(13) 0.92989(10) 0.72901(8) 0.0208(2) Uani 1 1 d
O5 O 0.36713(15) 0.12670(12) 0.54523(11) 0.0283(2) Uani 1 1 d
H5A H 0.316(3) 0.061(3) 0.578(2) 0.046(6) Uiso 1 1 d
H5B H 0.338(4) 0.108(3) 0.463(3) 0.066(8) Uiso 1 1 d
O6 O 0.48799(14) 0.68507(10) 0.04208(9) 0.0200(2) Uani 1 1 d
H6A H 0.570(4) 0.637(3) 0.068(2) 0.058(7) Uiso 1 1 d
H6B H 0.406(4) 0.640(3) 0.001(3) 0.065(8) Uiso 1 1 d
O7 O 0.16305(16) 0.91178(12) 0.64576(12) 0.0331(3) Uani 1 1 d
H7A H 0.159(3) 0.833(3) 0.617(2) 0.048(6) Uiso 1 1 d
H7B H 0.060(4) 0.921(3) 0.681(3) 0.074(8) Uiso 1 1 d
N1 N 0.53942(14) 0.44052(11) 0.66671(9) 0.0145(2) Uani 1 1 d
N2 N 0.72908(15) 0.21969(11) 0.68963(10) 0.0176(2) Uani 1 1 d
H2A H 0.784(3) 0.136(2) 0.6985(18) 0.036(5) Uiso 1 1 d
H2B H 0.617(3) 0.223(2) 0.6584(17) 0.031(5) Uiso 1 1 d
N3 N 0.20339(15) 0.39578(12) 0.54633(10) 0.0176(2) Uani 1 1 d
H3A H 0.270(3) 0.331(2) 0.5573(17) 0.029(5) Uiso 1 1 d
H3B H 0.101(3) 0.382(2) 0.517(2) 0.041(6) Uiso 1 1 d
N4 N 0.69156(14) 0.89142(11) 0.92000(10) 0.0170(2) Uani 1 1 d
H4 H 0.635(2) 0.834(2) 0.9584(16) 0.022(4) Uiso 1 1 d
C1 C 0.43968(16) 0.54964(13) 0.65584(10) 0.0150(2) Uani 1 1 d
C2 C 0.49980(17) 0.68282(13) 0.70223(11) 0.0164(2) Uani 1 1 d
H2 H 0.422(3) 0.757(2) 0.6928(16) 0.025(4) Uiso 1 1 d
C3 C 0.67268(16) 0.70503(13) 0.76302(11) 0.0148(2) Uani 1 1 d
C4 C 0.77858(16) 0.59266(12) 0.77677(10) 0.0138(2) Uani 1 1 d
C5 C 0.96434(16) 0.60691(13) 0.84190(11) 0.0152(2) Uani 1 1 d
C6 C 1.06944(16) 0.47681(13) 0.85346(11) 0.0155(2) Uani 1 1 d
C7 C 0.98399(16) 0.35145(13) 0.79889(11) 0.0150(2) Uani 1 1 d
C8 C 0.80956(16) 0.33802(12) 0.73875(10) 0.0145(2) Uani 1 1 d
C9 C 0.70446(15) 0.46255(12) 0.72694(10) 0.0136(2) Uani 1 1 d
C10 C 0.25220(16) 0.52390(13) 0.59017(11) 0.0162(2) Uani 1 1 d
C11 C 0.73394(16) 0.85290(12) 0.80595(11) 0.0154(2) Uani 1 1 d
C12 C 0.73791(19) 1.03155(14) 0.97571(13) 0.0208(3) Uani 1 1 d
H12A H 0.861(3) 1.058(2) 0.9673(18) 0.041(6) Uiso 1 1 d
H12B H 0.711(2) 1.0367(19) 1.0599(16) 0.025(4) Uiso 1 1 d
H12C H 0.673(3) 1.098(2) 0.9340(17) 0.031(5) Uiso 1 1 d

loop_
_atom_site_aniso_label
_atom_site_aniso_U_11
_atom_site_aniso_U_22
_atom_site_aniso_U_33
_atom_site_aniso_U_23
_atom_site_aniso_U_13
_atom_site_aniso_U_12
Cl1 0.01675(17) 0.01390(17) 0.02454(17) 0.00055(11) -0.00282(11) 0.00392(11)
O1 0.0191(5) 0.0158(5) 0.0285(5) -0.0036(4) -0.0053(4) 0.0002(4)
O2 0.0158(4) 0.0183(5) 0.0289(5) -0.0008(4) -0.0072(3) 0.0024(3)
O3 0.0160(4) 0.0184(5) 0.0291(5) -0.0013(4) -0.0057(3) 0.0040(3)
O4 0.0238(5) 0.0139(4) 0.0247(4) 0.0011(3) 0.0039(3) 0.0005(3)
O5 0.0293(5) 0.0250(6) 0.0296(5) -0.0004(4) 0.0039(4) -0.0044(4)
O6 0.0172(4) 0.0169(5) 0.0254(4) 0.0008(4) -0.0022(4) 0.0017(4)
O7 0.0283(6) 0.0190(6) 0.0534(7) 0.0002(5) 0.0128(5) 0.0020(4)
N1 0.0139(5) 0.0146(5) 0.0146(4) 0.0011(4) -0.0007(3) 0.0010(4)
N2 0.0163(5) 0.0128(5) 0.0225(5) -0.0011(4) -0.0035(4) 0.0011(4)
N3 0.0135(5) 0.0182(6) 0.0202(5) 0.0012(4) -0.0037(4) 0.0011(4)
N4 0.0180(5) 0.0125(5) 0.0199(5) 0.0000(4) -0.0002(4) 0.0000(4)
C1 0.0139(5) 0.0159(6) 0.0151(5) 0.0015(4) -0.0012(4) 0.0016(4)
C2 0.0168(6) 0.0137(6) 0.0187(5) 0.0010(4) -0.0002(4) 0.0029(4)
C3 0.0163(5) 0.0126(6) 0.0153(5) 0.0009(4) -0.0001(4) 0.0009(4)
C4 0.0135(5) 0.0128(6) 0.0147(5) 0.0007(4) -0.0005(4) 0.0011(4)
C5 0.0138(5) 0.0161(6) 0.0153(5) 0.0004(4) -0.0007(4) 0.0008(4)
C6 0.0146(5) 0.0152(6) 0.0164(5) 0.0011(4) -0.0009(4) 0.0013(4)
C7 0.0153(5) 0.0119(5) 0.0178(5) 0.0008(4) -0.0010(4) 0.0030(4)
C8 0.0158(5) 0.0129(6) 0.0145(5) 0.0008(4) 0.0002(4) 0.0012(4)
C9 0.0141(5) 0.0129(6) 0.0136(5) 0.0009(4) -0.0004(4) 0.0003(4)
C10 0.0137(5) 0.0191(6) 0.0155(5) 0.0014(4) -0.0008(4) 0.0010(4)
C11 0.0133(5) 0.0115(5) 0.0209(5) 0.0003(4) -0.0027(4) 0.0022(4)
C12 0.0235(6) 0.0145(6) 0.0239(6) -0.0039(5) 0.0012(5) 0.0012(5)

loop_
_atom_type_symbol
_atom_type_description
_atom_type_scat_dispersion_real
_atom_type_scat_dispersion_imag
_atom_type_scat_source
C C 0.0033 0.0016 'International Tables Vol C Tables 4.2.6.8 and 6.1.1.4'
H H 0.0000 0.0000 'International Tables Vol C Tables 4.2.6.8 and 6.1.1.4'
N N 0.0061 0.0033 'International Tables Vol C Tables 4.2.6.8 and 6.1.1.4'
Cl Cl 0.1484 0.1585 'International Tables Vol C Tables 4.2.6.8 and 6.1.1.4'
O O 0.0106 0.0060 'International Tables Vol C Tables 4.2.6.8 and 6.1.1.4'

loop_
_geom_angle_atom_site_label_1
_geom_angle_atom_site_label_2
_geom_angle_atom_site_label_3
_geom_angle
H5A O5 H5B 103(2)
H6A O6 H6B 113(3)
H7A O7 H7B 107(3)
C9 N1 C1 117.24(10)
C8 N2 H2A 121.4(13)
C8 N2 H2B 115.6(13)
H2A N2 H2B 122.4(18)
C10 N3 H3A 122.2(14)
C10 N3 H3B 115.6(16)
H3A N3 H3B 122(2)
C11 N4 C12 122.33(11)
C11 N4 H4 116.9(12)
C12 N4 H4 120.8(12)
N1 C1 C2 123.68(11)
N1 C1 C10 117.10(11)
C2 C1 C10 119.21(11)
C3 C2 C1 118.63(11)
C3 C2 H2 121.2(11)
C1 C2 H2 120.2(11)
C2 C3 C4 118.78(11)
C2 C3 C11 116.28(11)
C4 C3 C11 124.91(11)
C3 C4 C9 117.95(11)
C3 C4 C5 122.31(11)
C9 C4 C5 119.74(11)
O1 C5 C4 122.22(11)
O1 C5 C6 119.34(10)
C4 C5 C6 118.43(10)
O2 C6 C7 125.08(12)
O2 C6 C5 117.46(11)
C7 C6 C5 117.45(10)
C8 C7 C6 124.06(11)
C8 C7 Cl1 118.47(9)
C6 C7 Cl1 117.44(9)
N2 C8 C7 123.75(11)
N2 C8 C9 116.76(10)
C7 C8 C9 119.49(11)
N1 C9 C4 123.71(11)
N1 C9 C8 115.48(10)
C4 C9 C8 120.81(10)
O3 C10 N3 124.31(11)
O3 C10 C1 119.13(11)
N3 C10 C1 116.56(11)
O4 C11 N4 125.82(11)
O4 C11 C3 118.80(11)
N4 C11 C3 115.08(11)
N4 C12 H12A 110.2(13)
N4 C12 H12B 110.3(11)
H12A C12 H12B 111.8(16)
N4 C12 H12C 112.7(12)
H12A C12 H12C 105.0(17)
H12B C12 H12C 106.6(16)

loop_
_geom_bond_atom_site_label_1
_geom_bond_atom_site_label_2
_geom_bond_distance
Cl1 C7 1.7291(12)
O1 C5 1.2116(15)
O2 C6 1.2447(15)
O3 C10 1.2452(16)
O4 C11 1.2495(15)
O5 H5A 0.83(3)
O5 H5B 0.89(3)
O6 H6A 0.83(3)
O6 H6B 0.81(3)
O7 H7A 0.81(3)
O7 H7B 0.89(3)
N1 C9 1.3338(15)
N1 C1 1.3398(16)
N2 C8 1.3204(16)
N2 H2A 0.93(2)
N2 H2B 0.87(2)
N3 C10 1.3224(17)
N3 H3A 0.83(2)
N3 H3B 0.80(2)
N4 C11 1.3156(16)
N4 C12 1.4640(16)
N4 H4 0.816(19)
C1 C2 1.3911(17)
C1 C10 1.5044(16)
C2 C3 1.3871(17)
C2 H2 0.96(2)
C3 C4 1.3965(17)
C3 C11 1.5122(16)
C4 C9 1.4030(16)
C4 C5 1.4863(16)
C5 C6 1.5365(17)
C6 C7 1.4080(17)
C7 C8 1.3915(16)
C8 C9 1.4903(17)
C12 H12A 0.94(2)
C12 H12B 0.928(17)
C12 H12C 0.94(2)

loop_
_cod_related_entry_id
_cod_related_entry_database
_cod_related_entry_code
1 ChemSpider 30651871
